data_2010030
loop_
_publ_author_name
'Cavellec,  M.'
'Riou,  D.'
'Ferey, G.'

_publ_section_title
;
Synthetic Spheniscidite
;
_journal_name_full 'Acta Crystallographica Section C'
_journal_page_first 1379
_journal_page_last 1381
_journal_volume 50
_journal_year 1994
_chemical_formula_moiety '[Fe~2~(NH~4~)(OH)(PO~4~)~2~].2H~2~O'
_chemical_formula_structural (NH4)(Fe2(PO4)2(OH)(H2O))(H2O)
_chemical_formula_sum 'Fe2 H9 N O11 P2'
_chemical_formula_weight 372.72
_chemical_name_common
;
spheniscidite
;
_space_group_IT_number 14
_symmetry_cell_setting monoclinic
_symmetry_space_group_name_Hall '-P 2yn'
_symmetry_space_group_name_H-M 'P 1 21/n 1'
_cell_angle_alpha 90.00
_cell_angle_beta 102.803(8)
_cell_angle_gamma 90.00
_cell_formula_units_Z 4
_cell_length_a 9.8232(6)
_cell_length_b 9.7376(8)
_cell_length_c 9.8716(8)
_cell_measurement_temperature 293
_cell_volume 920.80(10)
_diffrn_ambient_temperature 293
_exptl_crystal_density_diffrn 2.689
_refine_ls_R_factor_obs 0.0258
_refine_ls_wR_factor_obs 0.0734
_cod_original_sg_symbol_H-M 'P 21/n'
_cod_original_formula_sum 'H9 Fe2 N O11 P2'
_cod_database_code 2010030

loop_
_symmetry_equiv_pos_as_xyz
'x, y, z'
'-x+1/2, y+1/2, -z+1/2'
'-x, -y, -z'
'x-1/2, -y-1/2, z-1/2'

loop_
_atom_site_aniso_label
_atom_site_aniso_U_11
_atom_site_aniso_U_22
_atom_site_aniso_U_33
_atom_site_aniso_U_12
_atom_site_aniso_U_13
_atom_site_aniso_U_23
Fe1 0.0069(2) 0.0075(2) 0.0064(2) 0.00070(10) 0.00080(10) -0.00020(10)
Fe2 0.0073(2) 0.0078(2) 0.0061(2) -0.00030(10) 0.00110(10) -0.00030(10)
P1 0.0071(2) 0.0071(2) 0.0072(2) 0.0006(2) 0.0022(2) -0.0006(2)
P2 0.0074(2) 0.0064(2) 0.0064(2) -0.0003(2) -0.0002(2) 0.0003(2)
O1 0.0123(8) 0.0078(7) 0.0107(7) -0.0010(6) -0.0015(6) 0.0025(6)
O2 0.0124(8) 0.0138(8) 0.0110(8) 0.0046(6) 0.0036(6) -0.0023(6)
O3 0.0132(8) 0.0078(7) 0.0133(8) -0.0004(6) 0.0060(6) -0.0013(6)
O4 0.0096(7) 0.0135(8) 0.0068(7) 0.0021(6) 0.0013(6) -0.0013(6)
O5 0.0097(7) 0.0118(8) 0.0101(7) -0.0019(6) 0.0025(6) -0.0032(6)
O6 0.0142(8) 0.0127(8) 0.0074(7) 0.0022(6) -0.0018(6) 0.0004(6)
O7 0.0088(7) 0.0088(7) 0.0084(7) -0.0009(6) 0.0020(6) -0.0003(6)
O8 0.0088(7) 0.0179(9) 0.0098(7) 0.0044(6) -0.0006(6) -0.0015(6)
O9 0.0171(8) 0.0100(8) 0.0104(8) -0.0055(6) 0.0034(6) -0.0011(6)
OW1 0.0118(8) 0.0184(9) 0.0290(10) -0.0034(7) 0.0016(8) 0.0071(8)
OW2 0.0330(10) 0.0220(10) 0.0230(10) -0.0034(9) 0.0098(9) -0.0066(8)
N 0.0200(10) 0.0270(10) 0.0160(10) 0.0013(9) 0.0030(9) 0.0048(9)

loop_
_atom_site_label
_atom_site_fract_x
_atom_site_fract_y
_atom_site_fract_z
_atom_site_U_iso_or_equiv
_atom_site_thermal_displace_type
_atom_site_calc_flag
_atom_site_refinement_flags
_atom_site_occupancy
_atom_site_disorder_group
_atom_site_type_symbol
Fe1 0.60167(3) 0.23175(3) 0.31330(3) 0.00700(10) Uani d . 1 . Fe
Fe2 0.88696(3) -0.04489(3) -0.12997(3) 0.00710(10) Uani d . 1 . Fe
P1 0.79641(6) 0.03494(6) 0.14807(6) 0.00700(10) Uani d . 1 . P
P2 0.79230(6) 0.18304(6) -0.36871(6) 0.00700(10) Uani d . 1 . P
O1 0.7814(2) 0.0406(2) -0.3014(2) 0.0109(3) Uani d . 1 . O
O2 0.6877(2) 0.1309(2) 0.1833(2) 0.0122(3) Uani d . 1 . O
O3 0.7135(2) 0.3934(2) 0.2846(2) 0.0110(3) Uani d . 1 . O
O4 0.7623(2) 0.0184(2) -0.0121(2) 0.0101(3) Uani d . 1 . O
O5 1.0549(2) -0.0931(2) -0.1988(2) 0.0105(3) Uani d . 1 . O
O6 0.7375(2) 0.1688(2) 0.4751(2) 0.0121(3) Uani d . 1 . O
O7 0.5007(2) 0.3587(2) 0.4403(2) 0.0087(3) Uani d D 1 . O
O8 0.4451(2) 0.2718(2) 0.1578(2) 0.0126(3) Uani d . 1 . O
O9 0.7952(2) -0.2160(2) -0.1955(2) 0.0124(3) Uani d . 1 . O
OW1 0.4941(2) 0.0534(2) 0.3443(2) 0.0203(4) Uani d D 1 . O
OW2 0.6809(3) -0.1468(2) 0.4654(2) 0.0253(4) Uani d D 1 . O
N 0.5103(3) 0.1894(3) -0.1031(3) 0.0210(5) Uani d D 1 . N
H1 0.601(3) 0.146(4) -0.094(4) 0.050(10) Uiso d D 1 . H
H2 0.502(4) 0.269(3) -0.168(4) 0.050(10) Uiso d D 1 . H
H3 0.435(4) 0.125(4) -0.141(5) 0.06(2) Uiso d D 1 . H
H4 0.500(5) 0.224(4) -0.011(3) 0.06(2) Uiso d D 1 . H
H5 0.541(4) -0.019(4) 0.386(5) 0.040(10) Uiso d D 1 . H
H6 0.404(3) 0.033(5) 0.323(5) 0.05(2) Uiso d D 1 . H
H7 0.738(4) -0.102(5) 0.533(4) 0.040(10) Uiso d D 1 . H
H8 0.719(5) -0.154(6) 0.392(4) 0.07(2) Uiso d D 1 . H
H9 0.435(5) 0.303(5) 0.461(6) 0.07(2) Uiso d D 1 . H

loop_
_geom_bond_atom_site_label_1
_geom_bond_atom_site_label_2
_geom_bond_site_symmetry_2
_geom_bond_distance
_geom_bond_publ_flag
Fe1 O6 . 1.940(2) yes
Fe1 O2 . 1.951(2) yes
Fe1 O8 . 1.957(2) yes
Fe1 O3 . 1.976(2) yes
Fe1 OW1 . 2.091(2) yes
Fe1 O7 . 2.153(2) yes
Fe2 O9 . 1.936(2) yes
Fe2 O1 . 1.963(2) yes
Fe2 O4 . 1.966(2) yes
Fe2 O5 . 1.975(2) yes
Fe2 O7 4_665 2.162(2) yes
Fe2 O7 2_645 2.165(2) yes
P1 O2 . 1.517(2) yes
P1 O5 3_755 1.543(2) yes
P1 O3 2_645 1.543(2) yes
P1 O4 . 1.551(2) yes
P2 O6 1_554 1.522(2) yes
P2 O8 4_665 1.530(2) yes
P2 O9 2_654 1.532(2) yes
P2 O1 . 1.552(2) yes
O7 H9 . 0.90(3) ?
OW1 H5 . 0.89(2) ?
OW1 H6 . 0.88(3) ?
OW2 H7 . 0.89(3) ?
OW2 H8 . 0.89(3) ?
N H1 . 0.97(2) ?
N H2 . 0.99(2) ?
N H3 . 0.98(2) ?
N H4 . 1.00(2) ?
